data_4101813
loop_
_publ_author_name
'Upadhyayula S. Raghavender'
Kantharaju
'Subrayashastry Aravinda'
'Narayanaswamy Shamala'
'Padmanabhan Balaram'

_publ_section_title
;
 Hydrophobic Peptide Channels and Encapsulated Water Wires
;
_journal_name_full 'Journal of the American Chemical Society'
_journal_page_first 1075
_journal_page_last 1086
_journal_paper_doi 10.1021/ja9083978
_journal_volume 132
_journal_year 2010
_chemical_formula_sum 'C30 H53 N5 O8'
_chemical_formula_weight 611.77
_chemical_name_common Boc-Pro-Aib-D-Leu-Aib-D-Val-OMe
_chemical_name_systematic
; 
  t-Butyloxycarbonyl-prolyl-alpha-aminoisobutyryl
-D-leucyl-alpha-aminoisobutyryl-D-valyl-methyl ester
;
_space_group_IT_number 169
_symmetry_cell_setting hexagonal
_symmetry_space_group_name_Hall 'P 61'
_symmetry_space_group_name_H-M 'P 61'
_atom_sites_solution_hydrogens geom
_atom_sites_solution_primary direct
_atom_sites_solution_secondary difmap
_audit_creation_method SHELXL-97
_cell_angle_alpha 90.00
_cell_angle_beta 90.00
_cell_angle_gamma 120.00
_cell_formula_units_Z 6
_cell_length_a 24.4102(8)
_cell_length_b 24.4102(8)
_cell_length_c 10.6627(7)
_cell_measurement_temperature 293(2)
_cell_volume 5502.3(4)
_computing_data_collection SMART
_computing_data_reduction SAINT
_computing_structure_refinement 'SHELXL-97 (Sheldrick, 1997)'
_computing_structure_solution 'SHELXS-97 (Sheldrick, 1990)'
_diffrn_ambient_temperature 293(2)
_diffrn_measured_fraction_theta_full 0.961
_diffrn_measured_fraction_theta_max 0.961
_diffrn_measurement_device_type 'BRUKER AXS SMART APEX CCD with Mo source'
_diffrn_measurement_method 'omega scan'
_diffrn_radiation_monochromator graphite
_diffrn_radiation_source 'fine-focus sealed tube'
_diffrn_radiation_type MoK\a
_diffrn_radiation_wavelength 0.71073
_diffrn_reflns_av_R_equivalents 0.0226
_diffrn_reflns_av_sigmaI/netI 0.0125
_diffrn_reflns_limit_h_max 30
_diffrn_reflns_limit_h_min -30
_diffrn_reflns_limit_k_max 30
_diffrn_reflns_limit_k_min -29
_diffrn_reflns_limit_l_max 13
_diffrn_reflns_limit_l_min -13
_diffrn_reflns_number 42162
_diffrn_reflns_theta_full 26.89
_diffrn_reflns_theta_max 26.89
_diffrn_reflns_theta_min 1.67
_exptl_absorpt_coefficient_mu 0.080
_exptl_absorpt_correction_type none
_exptl_crystal_colour 'color less'
_exptl_crystal_density_diffrn 1.108
_exptl_crystal_density_method 'not measured'
_exptl_crystal_description rods
_exptl_crystal_F_000 1992
_exptl_crystal_size_max 0.6
_exptl_crystal_size_mid 0.4
_exptl_crystal_size_min 0.16
_refine_diff_density_max 0.263
_refine_diff_density_min -0.275
_refine_diff_density_rms 0.038
_refine_ls_abs_structure_details 'Flack H D (1983), Acta Cryst. A39, 876-881'
_refine_ls_abs_structure_Flack 10(10)
_refine_ls_extinction_method none
_refine_ls_goodness_of_fit_ref 1.057
_refine_ls_hydrogen_treatment 'riding over the heavy atom'
_refine_ls_matrix_type full
_refine_ls_number_parameters 388
_refine_ls_number_reflns 4021
_refine_ls_number_restraints 1
_refine_ls_restrained_S_all 1.057
_refine_ls_R_factor_all 0.0668
_refine_ls_R_factor_gt 0.0543
_refine_ls_shift/su_max 2.072
_refine_ls_shift/su_mean 0.100
_refine_ls_structure_factor_coef Fsqd
_refine_ls_weighting_details 'calc w=1/[\s^2^(Fo^2^)+(0.0974P)^2^+0.8266P] where P=(Fo^2^+2Fc^2^)/3'
_refine_ls_weighting_scheme calc
_refine_ls_wR_factor_gt 0.1495
_refine_ls_wR_factor_ref 0.1605
_reflns_number_gt 3306
_reflns_number_total 4021
_reflns_threshold_expression >2sigma(I)
_cod_data_source_file ja9083978_si_006.cif
_cod_data_source_block pudl5
_cod_database_code 4101813

loop_
_symmetry_equiv_pos_as_xyz
'x, y, z'
'-y, x-y, z+1/3'
'-x+y, -x, z+2/3'
'-x, -y, z+1/2'
'y, -x+y, z+5/6'
'x-y, x, z+1/6'

loop_
_atom_site_label
_atom_site_type_symbol
_atom_site_fract_x
_atom_site_fract_y
_atom_site_fract_z
_atom_site_U_iso_or_equiv
_atom_site_adp_type
_atom_site_occupancy
_atom_site_symmetry_multiplicity
_atom_site_calc_flag
_atom_site_refinement_flags
_atom_site_disorder_assembly
_atom_site_disorder_group
C1 C 0.2003(3) 0.9297(2) -0.2700(5) 0.0897(13) Uani 1 1 d . . .
C2 C 0.1554(4) 0.9502(3) -0.2188(9) 0.142(3) Uani 1 1 d . . .
H2A H 0.1233 0.9419 -0.2800 0.213 Uiso 1 1 calc R . .
H2B H 0.1785 0.9946 -0.2004 0.213 Uiso 1 1 calc R . .
H2C H 0.1360 0.9270 -0.1435 0.213 Uiso 1 1 calc R . .
C3 C 0.2526(3) 0.9412(3) -0.1812(8) 0.134(3) Uani 1 1 d . . .
H3A H 0.2350 0.9228 -0.1012 0.201 Uiso 1 1 calc R . .
H3B H 0.2805 0.9859 -0.1716 0.201 Uiso 1 1 calc R . .
H3C H 0.2758 0.9222 -0.2140 0.201 Uiso 1 1 calc R . .
C4 C 0.2281(4) 0.9585(3) -0.3963(7) 0.138(3) Uani 1 1 d . . .
H4A H 0.1946 0.9511 -0.4533 0.208 Uiso 1 1 calc R . .
H4B H 0.2514 0.9395 -0.4288 0.208 Uiso 1 1 calc R . .
H4C H 0.2560 1.0032 -0.3869 0.208 Uiso 1 1 calc R . .
C0' C 0.13689(16) 0.81829(16) -0.2094(3) 0.0597(8) Uani 1 1 d . . .
O0 O 0.12444(13) 0.82795(11) -0.1038(3) 0.0670(6) Uani 1 1 d . . .
O O 0.16445(15) 0.86238(13) -0.2989(3) 0.0853(8) Uani 1 1 d . . .
N1 N 0.12310(14) 0.76171(13) -0.2522(3) 0.0588(6) Uani 1 1 d . . .
C1A C 0.09202(15) 0.70595(15) -0.1737(3) 0.0556(7) Uani 1 1 d . . .
H1A H 0.0478 0.6942 -0.1605 0.067 Uiso 1 1 calc R . .
C1' C 0.12536(13) 0.71650(13) -0.0476(3) 0.0482(6) Uani 1 1 d . . .
O1 O 0.18289(10) 0.74023(11) -0.0404(2) 0.0618(6) Uani 1 1 d . . .
C1B C 0.0954(2) 0.65557(19) -0.2524(4) 0.0800(11) Uani 1 1 d . . .
H1B1 H 0.1184 0.6388 -0.2077 0.096 Uiso 1 1 calc R . .
H1B2 H 0.0531 0.6210 -0.2702 0.096 Uiso 1 1 calc R . .
C1G C 0.1258(7) 0.6838(3) -0.3611(9) 0.250(8) Uani 1 1 d . . .
H1G1 H 0.0987 0.6606 -0.4311 0.300 Uiso 1 1 calc R . .
H1G2 H 0.1638 0.6806 -0.3674 0.300 Uiso 1 1 calc R . .
C1D C 0.1434(3) 0.7497(2) -0.3730(4) 0.0887(13) Uani 1 1 d . . .
H1D1 H 0.1213 0.7561 -0.4420 0.106 Uiso 1 1 calc R . .
H1D2 H 0.1886 0.7765 -0.3848 0.106 Uiso 1 1 calc R . .
N2 N 0.08740(12) 0.69749(12) 0.0521(2) 0.0528(6) Uani 1 1 d . . .
H2 H 0.0479 0.6844 0.0402 0.063 Uiso 1 1 calc R . .
C2A C 0.10855(16) 0.69747(16) 0.1810(3) 0.0609(8) Uani 1 1 d . . .
C2' C 0.15932(13) 0.76366(15) 0.2231(3) 0.0506(7) Uani 1 1 d . . .
O2 O 0.19423(11) 0.76937(11) 0.3109(2) 0.0668(6) Uani 1 1 d . . .
C2B C 0.1334(3) 0.6523(2) 0.1935(5) 0.1065(18) Uani 1 1 d . . .
H2B1 H 0.1014 0.6108 0.1673 0.160 Uiso 1 1 calc R . .
H2B2 H 0.1444 0.6508 0.2794 0.160 Uiso 1 1 calc R . .
H2B3 H 0.1702 0.6664 0.1418 0.160 Uiso 1 1 calc R . .
C2G C 0.0516(2) 0.6799(3) 0.2667(4) 0.113(2) Uani 1 1 d . . .
H2G1 H 0.0178 0.6385 0.2450 0.169 Uiso 1 1 calc R . .
H2G2 H 0.0378 0.7102 0.2562 0.169 Uiso 1 1 calc R . .
H2G3 H 0.0636 0.6800 0.3525 0.169 Uiso 1 1 calc R . .
N3 N 0.16215(11) 0.81352(11) 0.1641(3) 0.0505(6) Uani 1 1 d . . .
H3 H 0.1362 0.8076 0.1041 0.061 Uiso 1 1 calc R . .
C3A C 0.20912(15) 0.87790(14) 0.2012(3) 0.0575(7) Uani 1 1 d . . .
H3A1 H 0.2093 0.8788 0.2931 0.069 Uiso 1 1 calc R . .
C3' C 0.27608(14) 0.89692(13) 0.1604(3) 0.0543(7) Uani 1 1 d . . .
O3 O 0.32030(11) 0.94848(10) 0.1932(3) 0.0779(8) Uani 1 1 d . . .
C3B C 0.1904(2) 0.92585(18) 0.1576(5) 0.0744(11) Uani 1 1 d . . .
H3B1 H 0.2271 0.9677 0.1673 0.089 Uiso 1 1 calc R . .
H3B2 H 0.1813 0.9193 0.0686 0.089 Uiso 1 1 calc R . .
C3G C 0.1379(5) 0.9264(5) 0.2171(13) 0.195(5) Uani 1 1 d . . .
H3G H 0.1080 0.8937 0.1598 0.235 Uiso 1 1 calc R . .
C3D C 0.1246(4) 0.9756(4) 0.1590(13) 0.178(4) Uani 1 1 d . . .
H3D1 H 0.1524 0.9952 0.0889 0.268 Uiso 1 1 calc R . .
H3D2 H 0.1316 1.0072 0.2205 0.268 Uiso 1 1 calc R . .
H3D3 H 0.0815 0.9554 0.1310 0.268 Uiso 1 1 calc R . .
C3E C 0.1051(4) 0.8942(6) 0.3144(13) 0.191(5) Uani 1 1 d . . .
H3E1 H 0.0726 0.9044 0.3316 0.286 Uiso 1 1 calc R . .
H3E2 H 0.1325 0.9048 0.3859 0.286 Uiso 1 1 calc R . .
H3E3 H 0.0861 0.8498 0.2974 0.286 Uiso 1 1 calc R . .
N4 N 0.28423(11) 0.85466(12) 0.0971(3) 0.0527(6) Uani 1 1 d . . .
H4 H 0.2514 0.8224 0.0663 0.063 Uiso 1 1 calc R . .
C4A C 0.34605(14) 0.85999(18) 0.0770(4) 0.0627(8) Uani 1 1 d . . .
C4' C 0.37885(15) 0.86527(16) 0.2042(4) 0.0653(9) Uani 1 1 d . . .
O4 O 0.43598(11) 0.89072(17) 0.2100(4) 0.1015(12) Uani 1 1 d . . .
C4B C 0.3338(2) 0.7979(2) 0.0136(5) 0.0854(12) Uani 1 1 d . . .
H4B1 H 0.3072 0.7626 0.0665 0.128 Uiso 1 1 calc R . .
H4B2 H 0.3734 0.7991 0.0006 0.128 Uiso 1 1 calc R . .
H4B3 H 0.3134 0.7933 -0.0657 0.128 Uiso 1 1 calc R . .
C4G C 0.3884(2) 0.9172(3) -0.0050(5) 0.0987(16) Uani 1 1 d . . .
H4G1 H 0.3678 0.9136 -0.0838 0.148 Uiso 1 1 calc R . .
H4G2 H 0.4279 0.9187 -0.0195 0.148 Uiso 1 1 calc R . .
H4G3 H 0.3960 0.9552 0.0367 0.148 Uiso 1 1 calc R . .
N5 N 0.34080(13) 0.83475(14) 0.3020(3) 0.0629(7) Uani 1 1 d . . .
H5 H 0.3005 0.8159 0.2914 0.075 Uiso 1 1 calc R . .
C5A C 0.36545(17) 0.83254(17) 0.4245(4) 0.0649(9) Uani 1 1 d . . .
H5A H 0.4053 0.8325 0.4138 0.078 Uiso 1 1 calc R . .
C5' C 0.37727(18) 0.88845(17) 0.5014(4) 0.0674(9) Uani 1 1 d . . .
O5 O 0.34011(19) 0.90587(18) 0.5163(5) 0.1136(13) Uani 1 1 d . . .
C5B C 0.3179(3) 0.7720(2) 0.4965(5) 0.0941(14) Uani 1 1 d . . .
H5B H 0.2781 0.7724 0.5042 0.113 Uiso 1 1 calc R . .
C5G C 0.3046(5) 0.7142(3) 0.4257(9) 0.154(3) Uani 1 1 d . . .
H5G1 H 0.2893 0.7156 0.3435 0.231 Uiso 1 1 calc R . .
H5G2 H 0.2732 0.6774 0.4694 0.231 Uiso 1 1 calc R . .
H5G3 H 0.3428 0.7122 0.4184 0.231 Uiso 1 1 calc R . .
C5D C 0.3415(5) 0.7718(3) 0.6272(7) 0.176(4) Uani 1 1 d . . .
H5D1 H 0.3512 0.8104 0.6692 0.264 Uiso 1 1 calc R . .
H5D2 H 0.3790 0.7684 0.6225 0.264 Uiso 1 1 calc R . .
H5D3 H 0.3095 0.7365 0.6733 0.264 Uiso 1 1 calc R . .
C1M C 0.4486(3) 0.9677(2) 0.6402(6) 0.1162(19) Uani 1 1 d . . .
H1M1 H 0.4903 0.9834 0.6738 0.174 Uiso 1 1 calc R . .
H1M2 H 0.4184 0.9534 0.7075 0.174 Uiso 1 1 calc R . .
H1M3 H 0.4469 1.0009 0.5951 0.174 Uiso 1 1 calc R . .
O1M O 0.43379(13) 0.91601(15) 0.5567(3) 0.0857(8) Uani 1 1 d . . .

loop_
_atom_site_aniso_label
_atom_site_aniso_U_11
_atom_site_aniso_U_22
_atom_site_aniso_U_33
_atom_site_aniso_U_23
_atom_site_aniso_U_13
_atom_site_aniso_U_12
C1 0.097(3) 0.063(2) 0.096(3) 0.019(2) 0.006(3) 0.030(2)
C2 0.179(6) 0.089(3) 0.177(7) 0.029(4) 0.015(6) 0.080(4)
C3 0.105(4) 0.113(4) 0.124(5) 0.010(4) -0.014(4) 0.009(3)
C4 0.174(6) 0.100(4) 0.121(5) 0.053(4) 0.032(5) 0.053(4)
C0' 0.0637(18) 0.0593(18) 0.0502(18) 0.0027(15) -0.0021(15) 0.0263(15)
O0 0.0850(16) 0.0587(13) 0.0576(14) -0.0029(11) 0.0036(12) 0.0363(12)
O 0.110(2) 0.0655(15) 0.0608(16) 0.0117(13) 0.0055(15) 0.0290(15)
N1 0.0680(16) 0.0624(15) 0.0434(13) 0.0002(12) 0.0059(12) 0.0307(13)
C1A 0.0508(16) 0.0543(17) 0.0519(17) -0.0046(14) -0.0012(14) 0.0189(13)
C1' 0.0460(15) 0.0439(14) 0.0513(17) -0.0044(12) -0.0001(13) 0.0199(12)
O1 0.0457(11) 0.0668(13) 0.0666(15) -0.0061(11) 0.0002(10) 0.0234(10)
C1B 0.099(3) 0.067(2) 0.068(2) -0.0162(19) -0.003(2) 0.037(2)
C1G 0.49(2) 0.110(5) 0.161(8) 0.042(5) 0.201(11) 0.162(9)
C1D 0.114(3) 0.097(3) 0.055(2) -0.003(2) 0.021(2) 0.052(3)
N2 0.0405(12) 0.0506(13) 0.0532(14) 0.0018(11) -0.0026(11) 0.0122(10)
C2A 0.0545(17) 0.0583(18) 0.0496(17) 0.0095(14) -0.0055(14) 0.0129(14)
C2' 0.0423(14) 0.0588(17) 0.0440(15) 0.0015(13) 0.0035(12) 0.0204(13)
O2 0.0625(13) 0.0672(14) 0.0552(13) 0.0020(11) -0.0135(11) 0.0209(11)
C2B 0.153(4) 0.061(2) 0.099(4) -0.001(2) -0.050(4) 0.050(3)
C2G 0.058(2) 0.150(4) 0.054(2) 0.017(3) 0.0055(18) -0.006(2)
N3 0.0453(12) 0.0506(13) 0.0523(14) -0.0064(11) -0.0059(11) 0.0215(11)
C3A 0.0595(17) 0.0526(16) 0.0579(18) -0.0102(14) -0.0087(15) 0.0261(14)
C3' 0.0540(16) 0.0431(14) 0.0597(18) 0.0040(13) -0.0080(14) 0.0198(13)
O3 0.0629(13) 0.0454(11) 0.109(2) -0.0041(13) -0.0183(15) 0.0147(10)
C3B 0.081(2) 0.064(2) 0.089(3) -0.019(2) -0.017(2) 0.0435(18)
C3G 0.207(9) 0.188(8) 0.281(13) 0.088(9) 0.122(10) 0.167(8)
C3D 0.162(6) 0.148(5) 0.294(12) -0.034(8) -0.016(8) 0.129(5)
C3E 0.118(5) 0.266(12) 0.221(11) 0.027(10) 0.050(7) 0.121(7)
N4 0.0445(12) 0.0505(12) 0.0570(15) 0.0027(12) -0.0039(11) 0.0193(10)
C4A 0.0444(15) 0.074(2) 0.065(2) 0.0138(17) 0.0057(15) 0.0260(15)
C4' 0.0457(16) 0.0631(19) 0.081(2) 0.0173(18) -0.0030(16) 0.0224(14)
O4 0.0414(12) 0.117(2) 0.122(3) 0.041(2) -0.0059(15) 0.0211(13)
C4B 0.068(2) 0.109(3) 0.093(3) -0.008(3) 0.006(2) 0.054(2)
C4G 0.064(2) 0.123(4) 0.093(3) 0.055(3) 0.022(2) 0.034(2)
N5 0.0456(13) 0.0678(16) 0.0666(17) 0.0102(14) -0.0051(13) 0.0218(12)
C5A 0.0615(18) 0.0660(19) 0.068(2) 0.0000(17) -0.0122(17) 0.0326(16)
C5' 0.067(2) 0.0604(19) 0.073(2) 0.0066(17) -0.0073(18) 0.0311(17)
O5 0.120(3) 0.112(2) 0.138(3) -0.024(3) -0.021(3) 0.081(2)
C5B 0.126(4) 0.067(2) 0.078(3) 0.009(2) -0.015(3) 0.040(2)
C5G 0.223(8) 0.079(3) 0.149(6) -0.009(4) -0.043(6) 0.067(4)
C5D 0.274(10) 0.085(4) 0.103(5) 0.024(3) -0.050(6) 0.040(5)
C1M 0.142(5) 0.083(3) 0.089(3) -0.017(3) -0.025(3) 0.030(3)
O1M 0.0695(16) 0.0869(18) 0.0788(18) -0.0125(15) -0.0098(15) 0.0228(14)

loop_
_atom_type_symbol
_atom_type_description
_atom_type_scat_dispersion_real
_atom_type_scat_dispersion_imag
_atom_type_scat_source
C C 0.0033 0.0000 'International Tables Vol C Tables 4.2.6.8 and 6.1.1.4'
H H 0.0000 0.0000 'International Tables Vol C Tables 4.2.6.8 and 6.1.1.4'
N N 0.0061 0.0000 'International Tables Vol C Tables 4.2.6.8 and 6.1.1.4'
O O 0.0106 0.0000 'International Tables Vol C Tables 4.2.6.8 and 6.1.1.4'

loop_
_geom_angle_atom_site_label_1
_geom_angle_atom_site_label_2
_geom_angle_atom_site_label_3
_geom_angle
_geom_angle_site_symmetry_1
_geom_angle_site_symmetry_3
_geom_angle_publ_flag
O C1 C3 108.6(4) . . ?
O C1 C4 102.3(5) . . ?
C3 C1 C4 109.4(5) . . ?
O C1 C2 108.8(4) . . ?
C3 C1 C2 113.6(6) . . ?
C4 C1 C2 113.5(6) . . ?
O0 C0' N1 124.1(3) . . ?
O0 C0' O 125.1(3) . . ?
N1 C0' O 110.8(3) . . ?
C0' O C1 122.1(3) . . ?
C0' N1 C1A 121.3(3) . . ?
C0' N1 C1D 125.2(3) . . ?
C1A N1 C1D 113.1(3) . . ?
N1 C1A C1B 103.0(3) . . ?
N1 C1A C1' 111.5(3) . . ?
C1B C1A C1' 112.5(3) . . ?
O1 C1' N2 123.2(3) . . ?
O1 C1' C1A 121.6(3) . . ?
N2 C1' C1A 115.2(2) . . ?
C1G C1B C1A 107.2(4) . . ?
C1B C1G C1D 114.8(5) . . ?
C1G C1D N1 101.8(4) . . ?
C1' N2 C2A 124.3(3) . . ?
N2 C2A C2' 111.9(3) . . ?
N2 C2A C2B 110.7(4) . . ?
C2' C2A C2B 109.7(3) . . ?
N2 C2A C2G 106.7(3) . . ?
C2' C2A C2G 105.2(3) . . ?
C2B C2A C2G 112.5(4) . . ?
O2 C2' N3 122.5(3) . . ?
O2 C2' C2A 119.6(3) . . ?
N3 C2' C2A 117.9(3) . . ?
C2' N3 C3A 120.4(3) . . ?
N3 C3A C3' 113.3(3) . . ?
N3 C3A C3B 111.6(3) . . ?
C3' C3A C3B 111.5(3) . . ?
O3 C3' N4 122.9(3) . . ?
O3 C3' C3A 119.3(3) . . ?
N4 C3' C3A 117.6(2) . . ?
C3G C3B C3A 118.9(5) . . ?
C3E C3G C3B 128.9(8) . . ?
C3E C3G C3D 119.2(8) . . ?
C3B C3G C3D 111.8(8) . . ?
C3' N4 C4A 123.6(3) . . ?
N4 C4A C4G 111.1(3) . . ?
N4 C4A C4' 110.3(3) . . ?
C4G C4A C4' 109.9(3) . . ?
N4 C4A C4B 107.0(3) . . ?
C4G C4A C4B 110.8(4) . . ?
C4' C4A C4B 107.7(3) . . ?
O4 C4' N5 122.9(4) . . ?
O4 C4' C4A 120.1(4) . . ?
N5 C4' C4A 116.6(3) . . ?
C4' N5 C5A 122.2(3) . . ?
N5 C5A C5' 110.8(3) . . ?
N5 C5A C5B 110.8(3) . . ?
C5' C5A C5B 108.0(4) . . ?
O5 C5' O1M 122.9(4) . . ?
O5 C5' C5A 124.5(4) . . ?
O1M C5' C5A 112.5(3) . . ?
C5G C5B C5D 111.6(5) . . ?
C5G C5B C5A 110.9(5) . . ?
C5D C5B C5A 110.8(5) . . ?
C5' O1M C1M 117.4(4) . . ?

loop_
_geom_bond_atom_site_label_1
_geom_bond_atom_site_label_2
_geom_bond_distance
_geom_bond_site_symmetry_2
_geom_bond_publ_flag
C1 O 1.458(5) . ?
C1 C3 1.500(9) . ?
C1 C4 1.513(8) . ?
C1 C2 1.514(9) . ?
C0' O0 1.220(4) . ?
C0' N1 1.328(5) . ?
C0' O 1.341(4) . ?
N1 C1A 1.448(4) . ?
N1 C1D 1.461(5) . ?
C1A C1B 1.525(5) . ?
C1A C1' 1.525(4) . ?
C1' O1 1.225(4) . ?
C1' N2 1.332(4) . ?
C1B C1G 1.364(8) . ?
C1G C1D 1.449(8) . ?
N2 C2A 1.468(4) . ?
C2A C2' 1.531(4) . ?
C2A C2B 1.507(6) . ?
C2A C2G 1.535(6) . ?
C2' O2 1.226(4) . ?
C2' N3 1.341(4) . ?
N3 C3A 1.463(4) . ?
C3A C3' 1.522(5) . ?
C3A C3B 1.526(5) . ?
C3' O3 1.230(4) . ?
C3' N4 1.328(4) . ?
C3B C3G 1.435(9) . ?
C3G C3E 1.307(14) . ?
C3G C3D 1.525(11) . ?
N4 C4A 1.464(4) . ?
C4A C4G 1.530(5) . ?
C4A C4' 1.547(5) . ?
C4A C4B 1.547(6) . ?
C4' O4 1.212(4) . ?
C4' N5 1.346(5) . ?
N5 C5A 1.450(5) . ?
C5A C5' 1.492(6) . ?
C5A C5B 1.551(6) . ?
C5' O5 1.189(5) . ?
C5' O1M 1.332(5) . ?
C5B C5G 1.487(9) . ?
C5B C5D 1.510(9) . ?
C1M O1M 1.435(6) . ?

loop_
_geom_torsion_atom_site_label_1
_geom_torsion_atom_site_label_2
_geom_torsion_atom_site_label_3
_geom_torsion_atom_site_label_4
_geom_torsion
_geom_torsion_site_symmetry_1
_geom_torsion_site_symmetry_2
_geom_torsion_site_symmetry_3
_geom_torsion_site_symmetry_4
_geom_torsion_publ_flag
O0 C0' O C1 19.5(6) . . . . ?
N1 C0' O C1 -162.2(4) . . . . ?
C3 C1 O C0' 57.6(6) . . . . ?
C4 C1 O C0' 173.1(5) . . . . ?
C2 C1 O C0' -66.5(6) . . . . ?
O0 C0' N1 C1A -0.7(5) . . . . ?
O C0' N1 C1A -179.0(3) . . . . ?
O0 C0' N1 C1D -173.0(4) . . . . ?
O C0' N1 C1D 8.8(5) . . . . ?
C0' N1 C1A C1B -171.3(3) . . . . ?
C1D N1 C1A C1B 1.8(4) . . . . ?
C0' N1 C1A C1' -50.5(4) . . . . ?
C1D N1 C1A C1' 122.6(4) . . . . ?
N1 C1A C1' O1 -47.2(4) . . . . ?
C1B C1A C1' O1 67.9(4) . . . . ?
N1 C1A C1' N2 133.5(3) . . . . ?
C1B C1A C1' N2 -111.3(3) . . . . ?
N1 C1A C1B C1G 0.2(8) . . . . ?
C1' C1A C1B C1G -120.0(8) . . . . ?
C1A C1B C1G C1D -2.1(13) . . . . ?
C1B C1G C1D N1 3.1(13) . . . . ?
C0' N1 C1D C1G 169.9(7) . . . . ?
C1A N1 C1D C1G -2.9(8) . . . . ?
O1 C1' N2 C2A -5.4(5) . . . . ?
C1A C1' N2 C2A 173.9(3) . . . . ?
C1' N2 C2A C2' 58.6(4) . . . . ?
C1' N2 C2A C2B -64.1(4) . . . . ?
C1' N2 C2A C2G 173.2(4) . . . . ?
N2 C2A C2' O2 -159.4(3) . . . . ?
C2B C2A C2' O2 -36.1(5) . . . . ?
C2G C2A C2' O2 85.1(4) . . . . ?
N2 C2A C2' N3 22.9(4) . . . . ?
C2B C2A C2' N3 146.2(4) . . . . ?
C2G C2A C2' N3 -92.6(4) . . . . ?
O2 C2' N3 C3A 1.6(5) . . . . ?
C2A C2' N3 C3A 179.2(3) . . . . ?
C2' N3 C3A C3' 73.2(4) . . . . ?
C2' N3 C3A C3B -160.0(3) . . . . ?
N3 C3A C3' O3 -175.3(3) . . . . ?
C3B C3A C3' O3 57.8(4) . . . . ?
N3 C3A C3' N4 0.4(4) . . . . ?
C3B C3A C3' N4 -126.4(3) . . . . ?
N3 C3A C3B C3G 70.5(8) . . . . ?
C3' C3A C3B C3G -161.7(7) . . . . ?
C3A C3B C3G C3E 6.6(18) . . . . ?
C3A C3B C3G C3D -178.1(7) . . . . ?
O3 C3' N4 C4A 10.2(5) . . . . ?
C3A C3' N4 C4A -165.4(3) . . . . ?
C3' N4 C4A C4G -65.4(5) . . . . ?
C3' N4 C4A C4' 56.7(4) . . . . ?
C3' N4 C4A C4B 173.4(3) . . . . ?
N4 C4A C4' O4 -155.0(4) . . . . ?
C4G C4A C4' O4 -32.1(5) . . . . ?
C4B C4A C4' O4 88.7(4) . . . . ?
N4 C4A C4' N5 31.8(4) . . . . ?
C4G C4A C4' N5 154.7(4) . . . . ?
C4B C4A C4' N5 -84.5(4) . . . . ?
O4 C4' N5 C5A 3.1(6) . . . . ?
C4A C4' N5 C5A 176.1(3) . . . . ?
C4' N5 C5A C5' 87.5(4) . . . . ?
C4' N5 C5A C5B -152.6(4) . . . . ?
N5 C5A C5' O5 49.5(6) . . . . ?
C5B C5A C5' O5 -72.0(6) . . . . ?
N5 C5A C5' O1M -132.9(3) . . . . ?
C5B C5A C5' O1M 105.6(4) . . . . ?
N5 C5A C5B C5G 59.3(6) . . . . ?
C5' C5A C5B C5G -179.2(5) . . . . ?
N5 C5A C5B C5D -176.2(6) . . . . ?
C5' C5A C5B C5D -54.6(7) . . . . ?
O5 C5' O1M C1M 1.9(7) . . . . ?
C5A C5' O1M C1M -175.8(4) . . . . ?

loop_
_cod_related_entry_id
_cod_related_entry_database
_cod_related_entry_code
1 ChemSpider 30660073
